data_4306649
loop_
_publ_author_name
'Geoffrey H. Spikes'
'Carsten Milsmann'
'Eckhard Bill'
'Thomas Weyherm\"uller'
'Karl Wieghardt'

_publ_section_title
;
One- and Two-Electron Reduced 1,2-Diketone Ligands in [ZnII(L.)2(Et2O)],
[CoII(L.)2(Et2O)], and Na2(Et2O)4[CoII(LRed)2]
;
_journal_name_full 'Inorganic Chemistry'
_journal_page_first 11745
_journal_page_last 11754
_journal_paper_doi 10.1021/ic801470p
_journal_volume 47
_journal_year 2008
_chemical_formula_moiety '[C60 H88 Co Na O6], (C4 H10 O)'
_chemical_formula_sum 'C64 H98 Co Na O7'
_chemical_formula_weight 1061.34
_chemical_name_systematic
; 
 ? 
;
_space_group_IT_number 2
_symmetry_cell_setting triclinic
_symmetry_space_group_name_Hall '-P 1'
_symmetry_space_group_name_H-M 'P -1'
_atom_sites_solution_hydrogens geom
_atom_sites_solution_primary direct
_atom_sites_solution_secondary difmap
_audit_creation_method SHELXL-97
_cell_angle_alpha 71.472(4)
_cell_angle_beta 74.950(5)
_cell_angle_gamma 88.420(5)
_cell_formula_units_Z 1
_cell_length_a 10.2350(8)
_cell_length_b 12.7244(13)
_cell_length_c 13.1900(13)
_cell_measurement_temperature 100(2)
_cell_volume 1570.1(3)
_computing_cell_refinement 'Bruker AXS Collect Software'
_computing_data_collection 'Bruker AXS Collect Software'
_computing_data_reduction 'Bruker AXS Collect Software'
_computing_structure_refinement 'SHELXL-97 (Sheldrick, 1997)'
_computing_structure_solution 'SHELXS-97 (Sheldrick, 1990)'
_diffrn_ambient_temperature 100(2)
_diffrn_measured_fraction_theta_full 0.981
_diffrn_measured_fraction_theta_max 0.981
_diffrn_measurement_device_type 'Bruker-Nonius KappaCCD'
_diffrn_measurement_method '283 images at 2.0 deg. stepwise rotation in omega and phi, 240 sec./frame'
_diffrn_radiation_monochromator graphite
_diffrn_radiation_source 'rotating anode, 50 kV, 60 mA'
_diffrn_radiation_type MoK\a
_diffrn_radiation_wavelength 0.71073
_diffrn_reflns_av_R_equivalents 0.0437
_diffrn_reflns_av_sigmaI/netI 0.0607
_diffrn_reflns_limit_h_max 13
_diffrn_reflns_limit_h_min -13
_diffrn_reflns_limit_k_max 16
_diffrn_reflns_limit_k_min -16
_diffrn_reflns_limit_l_max 17
_diffrn_reflns_limit_l_min -16
_diffrn_reflns_number 17980
_diffrn_reflns_theta_full 27.50
_diffrn_reflns_theta_max 27.50
_diffrn_reflns_theta_min 3.09
_exptl_absorpt_coefficient_mu 0.328
_exptl_absorpt_correction_T_max 0.9902
_exptl_absorpt_correction_T_min 0.9109
_exptl_absorpt_correction_type gaussian
_exptl_crystal_colour orange
_exptl_crystal_density_diffrn 1.123
_exptl_crystal_density_method 'not measured'
_exptl_crystal_description 'transparent parallelepiped'
_exptl_crystal_F_000 576
_exptl_crystal_size_max 0.29
_exptl_crystal_size_mid 0.12
_exptl_crystal_size_min 0.03
_refine_diff_density_max 0.446
_refine_diff_density_min -0.447
_refine_diff_density_rms 0.057
_refine_ls_extinction_method none
_refine_ls_goodness_of_fit_ref 1.029
_refine_ls_hydrogen_treatment constr
_refine_ls_matrix_type full
_refine_ls_number_parameters 420
_refine_ls_number_reflns 7078
_refine_ls_number_restraints 56
_refine_ls_restrained_S_all 1.030
_refine_ls_R_factor_all 0.0928
_refine_ls_R_factor_gt 0.0607
_refine_ls_shift/su_max 0.001
_refine_ls_shift/su_mean 0.000
_refine_ls_structure_factor_coef Fsqd
_refine_ls_weighting_details 'calc w=1/[\s^2^(Fo^2^)+(0.0583P)^2^+1.2770P] where P=(Fo^2^+2Fc^2^)/3'
_refine_ls_weighting_scheme calc
_refine_ls_wR_factor_gt 0.1373
_refine_ls_wR_factor_ref 0.1565
_reflns_number_gt 5084
_reflns_number_total 7078
_reflns_threshold_expression >2sigma(I)
_cod_data_source_file ic801470p_si_002_3.cif
_cod_data_source_block 3
_cod_depositor_comments
;
The following automatic conversions were performed:
'_exptl_absorpt_correction_type' value 'Gaussian' changed to 'gaussian'
according to '/home/saulius/struct/CIF-dictionaries/cif_core.dic'
dictionary named 'cif_core.dic' version 2.4.1 from 2010-06-29.

Automatic conversion script
Id: cif_fix_enum 1527 2010-12-29 10:47:43Z saulius 
;
_cod_database_code 4306649

loop_
_symmetry_equiv_pos_as_xyz
'x, y, z'
'-x, -y, -z'

loop_
_atom_site_label
_atom_site_type_symbol
_atom_site_fract_x
_atom_site_fract_y
_atom_site_fract_z
_atom_site_U_iso_or_equiv
_atom_site_adp_type
_atom_site_occupancy
_atom_site_symmetry_multiplicity
_atom_site_calc_flag
_atom_site_refinement_flags
_atom_site_disorder_assembly
_atom_site_disorder_group
Co1 Co 0.0000 0.0000 0.0000 0.03092(15) Uani 1 2 d S . .
O1 O -0.09271(15) 0.10245(14) -0.08343(15) 0.0317(4) Uani 1 1 d . C .
C1 C -0.0118(2) 0.1754(2) -0.1747(2) 0.0304(5) Uani 1 1 d . . .
O2 O 0.15185(15) 0.07069(15) -0.10732(14) 0.0320(4) Uani 1 1 d . . .
C2 C 0.1246(2) 0.1565(2) -0.1885(2) 0.0310(5) Uani 1 1 d . . .
C3 C 0.2434(2) 0.2119(2) -0.2829(2) 0.0358(6) Uani 1 1 d . A .
C4 C 0.2897(2) 0.3220(2) -0.3037(2) 0.0378(6) Uani 1 1 d D . .
C5 C 0.4048(3) 0.3672(3) -0.3910(2) 0.0526(8) Uani 1 1 d . A .
H5 H 0.4359 0.4417 -0.4065 0.063 Uiso 1 1 calc R . .
C6 C 0.4742(3) 0.3057(3) -0.4551(3) 0.0628(10) Uani 1 1 d . . .
H6 H 0.5525 0.3378 -0.5137 0.075 Uiso 1 1 calc R A .
C7 C 0.4297(3) 0.1979(3) -0.4340(3) 0.0557(9) Uani 1 1 d . A .
H7 H 0.4780 0.1561 -0.4784 0.067 Uiso 1 1 calc R . .
C8 C 0.3148(3) 0.1488(3) -0.3485(2) 0.0457(7) Uani 1 1 d . . .
C9 C -0.0784(2) 0.2680(2) -0.2411(2) 0.0331(6) Uani 1 1 d . B .
C10 C -0.1495(2) 0.3421(2) -0.1881(3) 0.0390(6) Uani 1 1 d . . .
C11 C -0.2167(3) 0.4269(3) -0.2470(3) 0.0497(8) Uani 1 1 d . . .
H11 H -0.2646 0.4764 -0.2119 0.060 Uiso 1 1 calc R . .
C12 C -0.2149(3) 0.4402(3) -0.3549(3) 0.0551(8) Uani 1 1 d . . .
H12 H -0.2610 0.4985 -0.3940 0.066 Uiso 1 1 calc R . .
C13 C -0.1453(3) 0.3680(3) -0.4067(3) 0.0492(7) Uani 1 1 d . B .
H13 H -0.1436 0.3781 -0.4815 0.059 Uiso 1 1 calc R . .
C14 C -0.0776(3) 0.2809(2) -0.3511(2) 0.0374(6) Uani 1 1 d D . .
C15 C 0.2207(11) 0.3898(6) -0.2306(5) 0.0360(8) Uani 0.702(4) 1 d PD A 1
H15 H 0.1415 0.3440 -0.1729 0.043 Uiso 0.702(4) 1 calc PR A 1
C16 C 0.3218(4) 0.4155(4) -0.1725(4) 0.0475(11) Uani 0.702(4) 1 d PD A 1
H16A H 0.2788 0.4590 -0.1248 0.071 Uiso 0.702(4) 1 calc PR A 1
H16B H 0.4016 0.4580 -0.2283 0.071 Uiso 0.702(4) 1 calc PR A 1
H16C H 0.3496 0.3458 -0.1273 0.071 Uiso 0.702(4) 1 calc PR A 1
C17 C 0.1686(5) 0.4919(4) -0.3034(4) 0.0550(12) Uani 0.702(4) 1 d PD A 1
H17A H 0.1232 0.5369 -0.2581 0.082 Uiso 0.702(4) 1 calc PR A 1
H17B H 0.1041 0.4683 -0.3365 0.082 Uiso 0.702(4) 1 calc PR A 1
H17C H 0.2449 0.5360 -0.3623 0.082 Uiso 0.702(4) 1 calc PR A 1
C15X C 0.229(3) 0.3934(14) -0.2319(11) 0.0360(8) Uani 0.298(4) 1 d PD A 2
H15X H 0.1292 0.3728 -0.2074 0.043 Uiso 0.298(4) 1 calc PR A 2
C16X C 0.2748(11) 0.3598(9) -0.1248(9) 0.0475(11) Uani 0.298(4) 1 d PD A 2
H16D H 0.2340 0.4067 -0.0801 0.071 Uiso 0.298(4) 1 calc PR A 2
H16E H 0.3738 0.3694 -0.1432 0.071 Uiso 0.298(4) 1 calc PR A 2
H16F H 0.2461 0.2818 -0.0826 0.071 Uiso 0.298(4) 1 calc PR A 2
C17X C 0.2407(12) 0.5253(9) -0.2790(10) 0.0550(12) Uani 0.298(4) 1 d P A 2
H17D H 0.1955 0.5553 -0.2199 0.082 Uiso 0.298(4) 1 calc PR A 2
H17E H 0.1974 0.5506 -0.3401 0.082 Uiso 0.298(4) 1 calc PR A 2
H17F H 0.3365 0.5514 -0.3062 0.082 Uiso 0.298(4) 1 calc PR A 2
C18 C 0.2731(3) 0.0283(3) -0.3271(3) 0.0537(9) Uani 1 1 d . A .
H18 H 0.1801 0.0120 -0.2752 0.064 Uiso 1 1 calc R . .
C19 C 0.3682(3) -0.0488(3) -0.2703(3) 0.0552(8) Uani 1 1 d . . .
H19A H 0.3400 -0.1261 -0.2567 0.083 Uiso 1 1 calc R A .
H19B H 0.3647 -0.0374 -0.1997 0.083 Uiso 1 1 calc R . .
H19C H 0.4610 -0.0324 -0.3182 0.083 Uiso 1 1 calc R . .
C20 C 0.2678(4) 0.0026(4) -0.4330(3) 0.0803(14) Uani 1 1 d . . .
H20A H 0.2409 -0.0761 -0.4138 0.120 Uiso 1 1 calc R A .
H20B H 0.3575 0.0194 -0.4861 0.120 Uiso 1 1 calc R . .
H20C H 0.2016 0.0483 -0.4663 0.120 Uiso 1 1 calc R . .
C21 C -0.1567(3) 0.3315(3) -0.0687(3) 0.0480(8) Uani 1 1 d . . .
H21 H -0.0902 0.2768 -0.0439 0.058 Uiso 1 1 calc R . .
C22 C -0.1209(3) 0.4413(3) -0.0544(3) 0.0699(11) Uani 1 1 d . . .
H22A H -0.1268 0.4293 0.0239 0.105 Uiso 1 1 calc R . .
H22B H -0.1846 0.4965 -0.0787 0.105 Uiso 1 1 calc R . .
H22C H -0.0285 0.4681 -0.0992 0.105 Uiso 1 1 calc R . .
C23 C -0.2980(3) 0.2865(3) 0.0067(3) 0.0526(8) Uani 1 1 d . . .
H23A H -0.3005 0.2793 0.0834 0.079 Uiso 1 1 calc R . .
H23B H -0.3185 0.2136 0.0022 0.079 Uiso 1 1 calc R . .
H23C H -0.3655 0.3378 -0.0172 0.079 Uiso 1 1 calc R . .
C24 C -0.0073(8) 0.1985(5) -0.4061(6) 0.0349(8) Uani 0.562(4) 1 d PD B 1
H24 H 0.0384 0.1447 -0.3547 0.042 Uiso 0.562(4) 1 calc PR B 1
C25 C 0.0989(6) 0.2615(5) -0.5134(4) 0.0507(11) Uani 0.562(4) 1 d PD B 1
H25A H 0.1450 0.2086 -0.5487 0.076 Uiso 0.562(4) 1 calc PR B 1
H25B H 0.1654 0.3022 -0.4960 0.076 Uiso 0.562(4) 1 calc PR B 1
H25C H 0.0541 0.3140 -0.5640 0.076 Uiso 0.562(4) 1 calc PR B 1
C26 C -0.1144(6) 0.1356(5) -0.4311(5) 0.0471(11) Uani 0.562(4) 1 d PD B 1
H26A H -0.0706 0.0817 -0.4660 0.071 Uiso 0.562(4) 1 calc PR B 1
H26B H -0.1592 0.1884 -0.4815 0.071 Uiso 0.562(4) 1 calc PR B 1
H26C H -0.1819 0.0967 -0.3619 0.071 Uiso 0.562(4) 1 calc PR B 1
C24X C -0.0186(11) 0.2012(6) -0.4136(7) 0.0349(8) Uani 0.438(4) 1 d PD B 2
H24X H 0.0693 0.1798 -0.3952 0.042 Uiso 0.438(4) 1 calc PR B 2
C25X C 0.0129(8) 0.2414(6) -0.5406(5) 0.0507(11) Uani 0.438(4) 1 d PD B 2
H25D H 0.0512 0.1815 -0.5688 0.076 Uiso 0.438(4) 1 calc PR B 2
H25E H 0.0783 0.3057 -0.5713 0.076 Uiso 0.438(4) 1 calc PR B 2
H25F H -0.0708 0.2626 -0.5629 0.076 Uiso 0.438(4) 1 calc PR B 2
C26X C -0.1110(8) 0.0947(6) -0.3664(7) 0.0471(11) Uani 0.438(4) 1 d PD B 2
H26D H -0.0730 0.0420 -0.4051 0.071 Uiso 0.438(4) 1 calc PR B 2
H26E H -0.2014 0.1124 -0.3767 0.071 Uiso 0.438(4) 1 calc PR B 2
H26F H -0.1177 0.0614 -0.2871 0.071 Uiso 0.438(4) 1 calc PR B 2
Na30 Na -0.27071(17) -0.02506(17) -0.02478(17) 0.0324(4) Uani 0.50 1 d P . .
O40 O 0.5000 0.0000 0.0000 0.0447(7) Uani 1 2 d SD . .
C41 C 0.4640(5) 0.1057(4) -0.0673(4) 0.0398(13) Uani 0.50 1 d PD . .
H41A H 0.3747 0.0957 -0.0801 0.048 Uiso 0.50 1 calc PR . .
H41B H 0.4557 0.1599 -0.0265 0.048 Uiso 0.50 1 calc PR . .
C42 C 0.5637(14) 0.1499(11) -0.1736(9) 0.058(6) Uani 0.50 1 d PD . .
H42A H 0.5358 0.2210 -0.2160 0.087 Uiso 0.50 1 calc PR . .
H42B H 0.5707 0.0974 -0.2150 0.087 Uiso 0.50 1 calc PR . .
H42C H 0.6520 0.1612 -0.1613 0.087 Uiso 0.50 1 calc PR . .
C43 C 0.4071(5) -0.0460(4) 0.1047(5) 0.0423(13) Uani 0.50 1 d PD . .
H43A H 0.3165 -0.0570 0.0947 0.051 Uiso 0.50 1 calc PR . .
H43B H 0.4000 0.0063 0.1474 0.051 Uiso 0.50 1 calc PR . .
C44 C 0.4496(11) -0.1525(9) 0.1671(10) 0.048(5) Uani 0.50 1 d PD . .
H44A H 0.3838 -0.1821 0.2396 0.073 Uiso 0.50 1 calc PR . .
H44B H 0.5390 -0.1416 0.1776 0.073 Uiso 0.50 1 calc PR . .
H44C H 0.4544 -0.2051 0.1259 0.073 Uiso 0.50 1 calc PR . .
O50 O -0.2315(4) -0.1455(4) -0.1260(5) 0.0667(15) Uani 0.50 1 d PD C 1
C51 C -0.3202(8) -0.1640(6) -0.1888(7) 0.075(2) Uani 0.50 1 d PD C 1
C52 C -0.3374(7) -0.2809(5) -0.1779(6) 0.0435(17) Uani 0.50 1 d PD C 1
C53 C -0.1343(8) -0.2245(8) -0.1018(8) 0.0640(19) Uani 0.334(3) 1 d PD C 1
C54 C -0.0050(6) -0.1964(13) -0.1867(13) 0.076(5) Uani 0.50 1 d PD C 1
O50X O -0.2206(4) -0.2639(4) -0.2036(4) 0.0577(12) Uani 0.50 1 d PD D 2
C51X C -0.3485(8) -0.2273(8) -0.2244(9) 0.096(4) Uani 0.50 1 d PD D 2
C52X C -0.4152(6) -0.3079(5) -0.2539(6) 0.0531(16) Uani 0.50 1 d PD D 2
C53X C -0.1491(8) -0.1937(9) -0.1699(10) 0.0640(19) Uani 0.346(7) 1 d PD D 2
C54X C -0.0144(10) -0.2302(13) -0.1619(17) 0.096(6) Uani 0.50 1 d PD D 2
C53Y C -0.0900(11) -0.1265(11) -0.2157(10) 0.0640(19) Uani 0.320(6) 1 d P E 3

loop_
_atom_site_aniso_label
_atom_site_aniso_U_11
_atom_site_aniso_U_22
_atom_site_aniso_U_33
_atom_site_aniso_U_23
_atom_site_aniso_U_13
_atom_site_aniso_U_12
Co1 0.0222(2) 0.0454(3) 0.0342(3) -0.0252(2) -0.00705(19) -0.00012(19)
O1 0.0207(7) 0.0445(10) 0.0382(10) -0.0249(9) -0.0074(7) 0.0013(7)
C1 0.0248(11) 0.0438(14) 0.0324(14) -0.0264(12) -0.0063(10) -0.0004(10)
O2 0.0199(7) 0.0505(11) 0.0336(10) -0.0248(9) -0.0064(7) 0.0007(7)
C2 0.0248(11) 0.0473(15) 0.0311(13) -0.0256(12) -0.0086(10) 0.0007(10)
C3 0.0241(11) 0.0613(18) 0.0269(13) -0.0202(13) -0.0080(10) 0.0042(11)
C4 0.0273(12) 0.0563(17) 0.0243(13) -0.0061(12) -0.0065(10) 0.0052(11)
C5 0.0392(15) 0.066(2) 0.0335(16) 0.0009(15) 0.0016(13) 0.0045(14)
C6 0.0402(16) 0.093(3) 0.0330(17) -0.0044(18) 0.0078(13) 0.0114(17)
C7 0.0381(15) 0.095(3) 0.0346(17) -0.0284(18) -0.0034(13) 0.0184(17)
C8 0.0278(12) 0.082(2) 0.0373(16) -0.0335(16) -0.0097(11) 0.0125(13)
C9 0.0241(11) 0.0413(14) 0.0438(16) -0.0259(13) -0.0107(11) 0.0015(10)
C10 0.0272(12) 0.0480(16) 0.0550(18) -0.0341(14) -0.0114(12) 0.0029(11)
C11 0.0436(15) 0.0479(17) 0.072(2) -0.0385(17) -0.0169(15) 0.0120(13)
C12 0.0594(19) 0.0473(18) 0.067(2) -0.0241(17) -0.0250(17) 0.0169(15)
C13 0.0582(18) 0.0482(17) 0.0456(18) -0.0180(15) -0.0181(15) 0.0094(14)
C14 0.0349(13) 0.0400(15) 0.0416(16) -0.0186(13) -0.0106(12) 0.0013(11)
C15 0.0318(18) 0.0322(14) 0.0331(15) -0.0008(11) -0.0020(12) -0.0021(13)
C16 0.043(2) 0.036(2) 0.068(3) -0.028(2) -0.009(2) -0.0037(17)
C17 0.047(2) 0.042(2) 0.054(3) 0.0042(19) -0.001(2) 0.0015(19)
C15X 0.0318(18) 0.0322(14) 0.0331(15) -0.0008(11) -0.0020(12) -0.0021(13)
C16X 0.043(2) 0.036(2) 0.068(3) -0.028(2) -0.009(2) -0.0037(17)
C17X 0.047(2) 0.042(2) 0.054(3) 0.0042(19) -0.001(2) 0.0015(19)
C18 0.0320(13) 0.090(2) 0.059(2) -0.056(2) -0.0069(13) 0.0098(15)
C19 0.0460(16) 0.074(2) 0.051(2) -0.0345(18) -0.0044(15) 0.0031(16)
C20 0.068(2) 0.137(4) 0.082(3) -0.089(3) -0.035(2) 0.046(2)
C21 0.0345(14) 0.067(2) 0.067(2) -0.0531(18) -0.0179(14) 0.0131(13)
C22 0.0553(19) 0.092(3) 0.087(3) -0.072(2) -0.0070(19) -0.0066(19)
C23 0.0435(16) 0.065(2) 0.063(2) -0.0405(18) -0.0132(15) 0.0123(15)
C24 0.0424(18) 0.0417(15) 0.0276(15) -0.0168(13) -0.0145(13) 0.0084(13)
C25 0.063(3) 0.061(3) 0.032(2) -0.022(2) -0.011(2) 0.012(2)
C26 0.059(2) 0.048(3) 0.048(3) -0.027(3) -0.024(3) 0.013(2)
C24X 0.0424(18) 0.0417(15) 0.0276(15) -0.0168(13) -0.0145(13) 0.0084(13)
C25X 0.063(3) 0.061(3) 0.032(2) -0.022(2) -0.011(2) 0.012(2)
C26X 0.059(2) 0.048(3) 0.048(3) -0.027(3) -0.024(3) 0.013(2)
Na30 0.0181(8) 0.0467(12) 0.0363(11) -0.0178(9) -0.0082(8) 0.0005(8)
O40 0.0282(13) 0.0584(18) 0.0467(17) -0.0176(14) -0.0088(12) 0.0136(12)
C41 0.028(2) 0.053(3) 0.048(3) -0.024(3) -0.017(2) 0.007(2)
C42 0.070(9) 0.064(12) 0.054(10) -0.027(9) -0.029(7) 0.015(7)
C43 0.022(2) 0.052(3) 0.056(4) -0.023(3) -0.008(2) 0.000(2)
C44 0.026(4) 0.048(9) 0.079(12) -0.018(8) -0.029(5) -0.008(4)
O50 0.030(2) 0.086(3) 0.125(5) -0.082(3) -0.032(2) 0.019(2)
C51 0.091(6) 0.082(5) 0.085(6) -0.057(5) -0.043(5) 0.004(4)
C52 0.030(3) 0.063(4) 0.062(5) -0.042(4) -0.026(3) 0.014(3)
C53 0.047(3) 0.089(6) 0.057(5) -0.034(5) -0.002(3) -0.005(3)
C54 0.027(4) 0.072(10) 0.140(12) -0.057(9) -0.014(4) 0.020(4)
O50X 0.058(3) 0.067(3) 0.055(3) -0.024(2) -0.022(2) 0.023(2)
C51X 0.058(5) 0.184(13) 0.078(8) -0.079(8) -0.033(5) 0.065(7)
C52X 0.048(3) 0.066(4) 0.057(4) -0.034(4) -0.019(3) 0.020(3)
C53X 0.047(3) 0.089(6) 0.057(5) -0.034(5) -0.002(3) -0.005(3)
C54X 0.118(11) 0.046(7) 0.159(13) -0.032(7) -0.099(10) 0.017(5)
C53Y 0.047(3) 0.089(6) 0.057(5) -0.034(5) -0.002(3) -0.005(3)

loop_
_atom_type_symbol
_atom_type_description
_atom_type_scat_dispersion_real
_atom_type_scat_dispersion_imag
_atom_type_scat_source
C C 0.0033 0.0016 'International Tables Vol C Tables 4.2.6.8 and 6.1.1.4'
H H 0.0000 0.0000 'International Tables Vol C Tables 4.2.6.8 and 6.1.1.4'
O O 0.0106 0.0060 'International Tables Vol C Tables 4.2.6.8 and 6.1.1.4'
Co Co 0.3494 0.9721 'International Tables Vol C Tables 4.2.6.8 and 6.1.1.4'
Na Na 0.0362 0.0249 'International Tables Vol C Tables 4.2.6.8 and 6.1.1.4'

loop_
_geom_angle_atom_site_label_1
_geom_angle_atom_site_label_2
_geom_angle_atom_site_label_3
_geom_angle
_geom_angle_site_symmetry_1
_geom_angle_site_symmetry_3
_geom_angle_publ_flag
O2 Co1 O2 180.0 . 2 ?
O2 Co1 O1 94.98(7) . 2 ?
O2 Co1 O1 85.02(8) 2 2 ?
O2 Co1 O1 85.02(8) . . ?
O2 Co1 O1 94.97(8) 2 . ?
O1 Co1 O1 179.999(1) 2 . ?
O2 Co1 Na30 52.07(7) . 2 ?
O2 Co1 Na30 127.93(7) 2 2 ?
O1 Co1 Na30 51.46(6) 2 2 ?
O1 Co1 Na30 128.54(6) . 2 ?
O2 Co1 Na30 127.93(7) . . ?
O2 Co1 Na30 52.07(7) 2 . ?
O1 Co1 Na30 128.54(6) 2 . ?
O1 Co1 Na30 51.46(6) . . ?
Na30 Co1 Na30 180.00(8) 2 . ?
C1 O1 Co1 113.62(14) . . ?
C1 O1 Na30 142.95(15) . . ?
Co1 O1 Na30 89.41(9) . . ?
O1 C1 C2 113.6(2) . . ?
O1 C1 C9 116.87(19) . . ?
C2 C1 C9 129.4(2) . . ?
C2 O2 Co1 113.35(14) . . ?
C2 O2 Na30 142.76(15) . 2 ?
Co1 O2 Na30 88.94(9) . 2 ?
O2 C2 C1 114.4(2) . . ?
O2 C2 C3 115.8(2) . . ?
C1 C2 C3 129.6(2) . . ?
C4 C3 C8 119.9(2) . . ?
C4 C3 C2 121.7(2) . . ?
C8 C3 C2 118.2(3) . . ?
C5 C4 C3 118.6(3) . . ?
C5 C4 C15 120.0(5) . . ?
C3 C4 C15 121.3(5) . . ?
C5 C4 C15X 117.0(11) . . ?
C3 C4 C15X 124.2(11) . . ?
C15 C4 C15X 3.4(16) . . ?
C6 C5 C4 121.4(3) . . ?
C7 C6 C5 119.9(3) . . ?
C6 C7 C8 121.1(3) . . ?
C7 C8 C3 119.0(3) . . ?
C7 C8 C18 118.7(3) . . ?
C3 C8 C18 122.3(3) . . ?
C14 C9 C10 119.8(2) . . ?
C14 C9 C1 122.3(2) . . ?
C10 C9 C1 117.9(2) . . ?
C11 C10 C9 119.0(3) . . ?
C11 C10 C21 118.5(2) . . ?
C9 C10 C21 122.4(3) . . ?
C12 C11 C10 121.2(3) . . ?
C11 C12 C13 119.7(3) . . ?
C12 C13 C14 121.5(3) . . ?
C13 C14 C9 118.8(2) . . ?
C13 C14 C24X 115.7(5) . . ?
C9 C14 C24X 125.2(5) . . ?
C13 C14 C24 121.3(4) . . ?
C9 C14 C24 119.8(4) . . ?
C24X C14 C24 6.3(8) . . ?
C4 C15 C17 107.8(4) . . ?
C4 C15 C16 108.4(5) . . ?
C17 C15 C16 114.7(6) . . ?
C4 C15X C16X 111.1(6) . . ?
C4 C15X C17X 122.2(13) . . ?
C16X C15X C17X 106.9(13) . . ?
C8 C18 C19 110.3(2) . . ?
C8 C18 C20 113.5(3) . . ?
C19 C18 C20 109.6(3) . . ?
C10 C21 C23 110.6(2) . . ?
C10 C21 C22 113.1(3) . . ?
C23 C21 C22 109.2(2) . . ?
C14 C24 C25 109.3(4) . . ?
C14 C24 C26 108.6(5) . . ?
C25 C24 C26 110.6(6) . . ?
C14 C24X C26X 108.7(5) . . ?
C14 C24X C25X 118.9(7) . . ?
C26X C24X C25X 109.4(7) . . ?
C43 Na30 C41 71.59(19) 2 2 ?
C43 Na30 O1 106.16(18) 2 . ?
C41 Na30 O1 158.42(18) 2 . ?
C43 Na30 O2 159.27(19) 2 2 ?
C41 Na30 O2 101.82(16) 2 2 ?
O1 Na30 O2 72.49(8) . 2 ?
C43 Na30 O50 89.6(2) 2 . ?
C41 Na30 O50 91.4(2) 2 . ?
O1 Na30 O50 110.19(14) . . ?
O2 Na30 O50 110.50(14) 2 . ?
C43 Na30 O40 37.33(15) 2 1_455 ?
C41 Na30 O40 38.01(12) 2 1_455 ?
O1 Na30 O40 130.01(10) . 1_455 ?
O2 Na30 O40 127.96(10) 2 1_455 ?
O50 Na30 O40 103.19(11) . 1_455 ?
C43 Na30 Co1 145.16(17) 2 . ?
C41 Na30 Co1 140.68(16) 2 . ?
O1 Na30 Co1 39.12(5) . . ?
O2 Na30 Co1 38.98(5) 2 . ?
O50 Na30 Co1 99.88(10) . . ?
O40 Na30 Co1 156.90(8) 1_455 . ?
C43 O40 C41 114.5(3) . . ?
C42 C41 O40 112.2(5) . . ?
O40 C43 C44 111.3(5) . . ?
C53 O50 C51 118.0(5) . . ?
C53 O50 Na30 115.9(5) . . ?
C51 O50 Na30 124.2(3) . . ?
O50 C51 C52 112.7(4) . . ?
O50 C53 C54 112.4(7) . . ?
C53X O50X C51X 116.4(5) . . ?
O50X C51X C52X 111.5(5) . . ?
O50X C53X C54X 113.1(7) . . ?

loop_
_geom_bond_atom_site_label_1
_geom_bond_atom_site_label_2
_geom_bond_distance
_geom_bond_site_symmetry_2
_geom_bond_publ_flag
Co1 O2 1.8313(16) . ?
Co1 O2 1.8313(16) 2 ?
Co1 O1 1.8365(18) 2 ?
Co1 O1 1.8366(18) . ?
Co1 Na30 2.9104(17) 2 ?
Co1 Na30 2.9104(17) . ?
O1 C1 1.345(3) . ?
O1 Na30 2.277(2) . ?
C1 C2 1.384(3) . ?
C1 C9 1.494(4) . ?
O2 C2 1.345(3) . ?
O2 Na30 2.296(3) 2 ?
C2 C3 1.494(3) . ?
C3 C4 1.410(4) . ?
C3 C8 1.418(4) . ?
C4 C5 1.398(4) . ?
C4 C15 1.520(5) . ?
C4 C15X 1.522(7) . ?
C5 C6 1.382(5) . ?
C6 C7 1.376(5) . ?
C7 C8 1.396(4) . ?
C8 C18 1.521(5) . ?
C9 C14 1.405(4) . ?
C9 C10 1.423(3) . ?
C10 C11 1.395(4) . ?
C10 C21 1.520(4) . ?
C11 C12 1.374(5) . ?
C12 C13 1.388(4) . ?
C13 C14 1.397(4) . ?
C14 C24X 1.520(6) . ?
C14 C24 1.521(6) . ?
C15 C17 1.527(6) . ?
C15 C16 1.534(7) . ?
C15X C16X 1.534(7) . ?
C15X C17X 1.59(2) . ?
C18 C19 1.526(5) . ?
C18 C20 1.546(4) . ?
C21 C23 1.531(4) . ?
C21 C22 1.534(4) . ?
C24 C25 1.535(6) . ?
C24 C26 1.535(6) . ?
C24X C26X 1.532(7) . ?
C24X C25X 1.536(7) . ?
Na30 C43 1.992(5) 2 ?
Na30 C41 2.125(5) 2 ?
Na30 O2 2.296(3) 2 ?
Na30 O50 2.298(4) . ?
Na30 O40 2.3114(17) 1_455 ?
O40 C43 1.410(5) . ?
O40 C41 1.455(5) . ?
C41 C42 1.452(8) . ?
C43 C44 1.465(9) . ?
O50 C53 1.417(6) . ?
O50 C51 1.446(5) . ?
C51 C52 1.460(8) . ?
C53 C54 1.461(9) . ?
O50X C53X 1.411(6) . ?
O50X C51X 1.442(5) . ?
C51X C52X 1.449(8) . ?
C53X C54X 1.461(8) . ?
